data_1543419
loop_
_publ_author_name
'Bern\`es, Sylvain'
'Tiburcio, Jorge'
'Torrens, Hugo'

_publ_section_title
;
 <i>cis</i>-Dichlorido(6,11-dihydrodibenzo[<i>b</i>,<i>f</i>][1,4]dithiocine-\k^2^<i>S</i>,<i>S</i>')palladium(II)
;
_journal_coeditor_code SJ4043
_journal_issue 6
_journal_name_full IUCrData
_journal_page_first x160852
_journal_paper_doi 10.1107/S241431461600852X
_journal_volume 1
_journal_year 2016
_chemical_formula_iupac '[Pd Cl2 (C14 H12 S2)]'
_chemical_formula_moiety 'C14 H12 Cl2 Pd S2'
_chemical_formula_sum 'C14 H12 Cl2 Pd S2'
_chemical_formula_weight 421.66
_chemical_name_systematic
<i>cis</i>-Dichlorido(6,11-dihydrodibenzo[<i>b</i>,<i>f</i>][1,4]dithiocine-\k^2^<i>S</i>,<i>S</i>')palladium(II)
_space_group_crystal_system triclinic
_space_group_IT_number 2
_space_group_name_Hall '-P 1'
_space_group_name_H-M_alt 'P -1'
_symmetry_space_group_name_Hall '-P 1'
_symmetry_space_group_name_H-M 'P -1'
_atom_sites_solution_hydrogens geom
_atom_sites_solution_primary direct
_atom_sites_solution_secondary difmap
_audit_creation_method SHELXL-2014/7
_cell_angle_alpha 82.454(6)
_cell_angle_beta 77.443(6)
_cell_angle_gamma 82.281(4)
_cell_formula_units_Z 2
_cell_length_a 8.1594(6)
_cell_length_b 9.2419(6)
_cell_length_c 10.4393(7)
_cell_measurement_reflns_used 78
_cell_measurement_temperature 297.0(10)
_cell_measurement_theta_max 13.00
_cell_measurement_theta_min 4.18
_cell_volume 757.16(9)
_computing_cell_refinement
;
XSCANS (Bruker, 1997)
;
_computing_data_collection
;
XSCANS (Bruker, 1997)
;
_computing_data_reduction
;
XSCANS (Bruker, 1997)
;
_computing_molecular_graphics
;
SHELXTL (Sheldrick, 2008)
;
_computing_publication_material
;
SHELXL2014 (Sheldrick, 2015)
;
_computing_structure_refinement
;
SHELXL2014 (Sheldrick, 2015)
;
_computing_structure_solution
;
SHELXS2013 (Sheldrick, 2008)
;
_diffrn_ambient_temperature 297.0(10)
_diffrn_measured_fraction_theta_full 1.000
_diffrn_measured_fraction_theta_max 1.000
_diffrn_measurement_device_type 'Bruker P4'
_diffrn_measurement_method '\w scans'
_diffrn_radiation_monochromator graphite
_diffrn_radiation_type MoK\a
_diffrn_radiation_wavelength 0.71073
_diffrn_reflns_av_R_equivalents 0.0236
_diffrn_reflns_limit_h_max 1
_diffrn_reflns_limit_h_min -11
_diffrn_reflns_limit_k_max 12
_diffrn_reflns_limit_k_min -12
_diffrn_reflns_limit_l_max 14
_diffrn_reflns_limit_l_min -14
_diffrn_reflns_number 4833
_diffrn_reflns_theta_full 25.242
_diffrn_reflns_theta_max 28.999
_diffrn_reflns_theta_min 2.010
_diffrn_standards_decay_% 1
_diffrn_standards_interval_count 97
_diffrn_standards_number 3
_exptl_absorpt_coefficient_mu 1.835
_exptl_absorpt_correction_T_max 0.337
_exptl_absorpt_correction_T_min 0.304
_exptl_absorpt_correction_type psi-scan
_exptl_absorpt_process_details
;
(XSCANS; Bruker, 1997)
;
_exptl_crystal_colour Orange
_exptl_crystal_density_diffrn 1.849
_exptl_crystal_description prism
_exptl_crystal_F_000 416
_exptl_crystal_size_max 0.20
_exptl_crystal_size_mid 0.12
_exptl_crystal_size_min 0.10
_refine_diff_density_max 0.477
_refine_diff_density_min -0.528
_refine_ls_extinction_coef 0.0065(6)
_refine_ls_extinction_expression Fc^*^=kFc[1+0.001xFc^2^\l^3^/sin(2\q)]^-1/4^
_refine_ls_extinction_method
;
SHELXL2014 (Sheldrick, 2015)
;
_refine_ls_goodness_of_fit_ref 1.026
_refine_ls_hydrogen_treatment constr
_refine_ls_matrix_type full
_refine_ls_number_constraints 0
_refine_ls_number_parameters 173
_refine_ls_number_reflns 4021
_refine_ls_number_restraints 0
_refine_ls_restrained_S_all 1.026
_refine_ls_R_factor_all 0.0477
_refine_ls_R_factor_gt 0.0318
_refine_ls_shift/su_max 0.000
_refine_ls_shift/su_mean 0.000
_refine_ls_structure_factor_coef Fsqd
_refine_ls_weighting_details 'w=1/[\s^2^(Fo^2^)+(0.0264P)^2^+0.1995P] where P=(Fo^2^+2Fc^2^)/3'
_refine_ls_weighting_scheme calc
_refine_ls_wR_factor_gt 0.0693
_refine_ls_wR_factor_ref 0.0759
_reflns_number_gt 3154
_reflns_number_total 4021
_reflns_threshold_expression 'I > 2\s(I)'
_cod_data_source_file sj4043sup1.cif
_cod_data_source_block I
_cod_database_code 1543419

loop_
_space_group_symop_operation_xyz
'x, y, z'
'-x, -y, -z'

loop_
_atom_site_type_symbol
_atom_site_label
_atom_site_fract_x
_atom_site_fract_y
_atom_site_fract_z
_atom_site_U_iso_or_equiv
_atom_site_adp_type
_atom_site_calc_flag
_atom_site_occupancy
Pd Pd1 0.35201(3) 0.13119(2) 0.53585(2) 0.03134(9) Uani d 1
Cl Cl1 0.53384(11) 0.19942(9) 0.65447(8) 0.04461(19) Uani d 1
Cl Cl2 0.22036(11) -0.02243(9) 0.71175(7) 0.04510(19) Uani d 1
S S1 0.16909(9) 0.09097(8) 0.41133(7) 0.03249(16) Uani d 1
C C2 0.2749(4) 0.1462(3) 0.2468(3) 0.0325(6) Uani d 1
C C3 0.3975(4) 0.2410(3) 0.2291(3) 0.0344(6) Uani d 1
S S4 0.44874(10) 0.30113(8) 0.36954(7) 0.03602(17) Uani d 1
C C5 0.2777(4) 0.4545(3) 0.4108(3) 0.0423(7) Uani d 1
H H5A 0.2218 0.4351 0.5023 0.051 Uiso calc 1
H H5B 0.3294 0.5447 0.4024 0.051 Uiso calc 1
C C6 0.1470(4) 0.4776(3) 0.3273(3) 0.0378(7) Uani d 1
C C7 0.1456(5) 0.6017(4) 0.2347(4) 0.0501(8) Uani d 1
H H7A 0.2266 0.6661 0.2259 0.060 Uiso calc 1
C C8 0.0265(6) 0.6306(4) 0.1563(4) 0.0635(11) Uani d 1
H H8A 0.0262 0.7146 0.0965 0.076 Uiso calc 1
C C9 -0.0912(5) 0.5350(4) 0.1669(4) 0.0631(11) Uani d 1
H H9A -0.1700 0.5533 0.1127 0.076 Uiso calc 1
C C10 -0.0943(4) 0.4115(4) 0.2574(4) 0.0497(8) Uani d 1
H H10A -0.1753 0.3478 0.2634 0.060 Uiso calc 1
C C11 0.0223(4) 0.3809(3) 0.3400(3) 0.0370(6) Uani d 1
C C12 0.0040(4) 0.2501(3) 0.4414(3) 0.0382(7) Uani d 1
H H12A -0.1054 0.2169 0.4469 0.046 Uiso calc 1
H H12B 0.0045 0.2812 0.5265 0.046 Uiso calc 1
C C13 0.2340(5) 0.0954(4) 0.1402(3) 0.0434(7) Uani d 1
H H13A 0.1516 0.0316 0.1526 0.052 Uiso calc 1
C C14 0.3192(5) 0.1420(4) 0.0135(3) 0.0530(9) Uani d 1
H H14A 0.2939 0.1088 -0.0595 0.064 Uiso calc 1
C C15 0.4399(5) 0.2364(5) -0.0035(3) 0.0564(10) Uani d 1
H H15A 0.4953 0.2669 -0.0885 0.068 Uiso calc 1
C C16 0.4815(5) 0.2877(4) 0.1032(3) 0.0483(8) Uani d 1
H H16A 0.5636 0.3518 0.0906 0.058 Uiso calc 1

loop_
_atom_site_aniso_label
_atom_site_aniso_U_11
_atom_site_aniso_U_22
_atom_site_aniso_U_33
_atom_site_aniso_U_12
_atom_site_aniso_U_13
_atom_site_aniso_U_23
Pd1 0.03337(13) 0.03475(13) 0.02738(12) -0.00566(9) -0.00776(8) -0.00404(8)
Cl1 0.0515(5) 0.0503(4) 0.0394(4) -0.0137(4) -0.0192(4) -0.0062(3)
Cl2 0.0531(5) 0.0495(4) 0.0346(4) -0.0177(4) -0.0102(3) 0.0033(3)
S1 0.0341(4) 0.0341(3) 0.0307(3) -0.0084(3) -0.0069(3) -0.0035(3)
C2 0.0301(14) 0.0380(14) 0.0283(13) 0.0034(12) -0.0066(11) -0.0060(11)
C3 0.0327(15) 0.0390(15) 0.0293(13) 0.0003(12) -0.0039(12) -0.0034(11)
S4 0.0319(4) 0.0434(4) 0.0340(4) -0.0104(3) -0.0071(3) -0.0017(3)
C5 0.0458(19) 0.0360(15) 0.0486(18) -0.0084(14) -0.0117(15) -0.0101(13)
C6 0.0365(16) 0.0370(15) 0.0393(15) -0.0033(13) -0.0041(13) -0.0081(12)
C7 0.052(2) 0.0377(17) 0.059(2) -0.0087(16) -0.0092(17) 0.0014(15)
C8 0.072(3) 0.050(2) 0.068(3) -0.001(2) -0.027(2) 0.0104(19)
C9 0.058(2) 0.059(2) 0.075(3) 0.000(2) -0.031(2) 0.007(2)
C10 0.0361(17) 0.0513(19) 0.065(2) -0.0034(15) -0.0160(16) -0.0080(17)
C11 0.0316(15) 0.0366(15) 0.0426(16) -0.0010(12) -0.0059(13) -0.0087(12)
C12 0.0276(15) 0.0435(16) 0.0426(16) -0.0077(13) 0.0001(13) -0.0093(13)
C13 0.0475(19) 0.0481(17) 0.0381(16) -0.0024(15) -0.0134(14) -0.0124(14)
C14 0.060(2) 0.068(2) 0.0325(16) 0.005(2) -0.0153(16) -0.0127(16)
C15 0.057(2) 0.080(3) 0.0262(15) -0.002(2) -0.0005(15) -0.0045(16)
C16 0.0433(19) 0.064(2) 0.0342(16) -0.0081(17) -0.0020(14) 0.0008(15)

loop_
_atom_type_symbol
_atom_type_description
_atom_type_scat_dispersion_real
_atom_type_scat_dispersion_imag
_atom_type_scat_source
C C 0.0033 0.0016 'International Tables Vol C Tables 4.2.6.8 and 6.1.1.4'
H H 0.0000 0.0000 'International Tables Vol C Tables 4.2.6.8 and 6.1.1.4'
S S 0.1246 0.1234 'International Tables Vol C Tables 4.2.6.8 and 6.1.1.4'
Cl Cl 0.1484 0.1585 'International Tables Vol C Tables 4.2.6.8 and 6.1.1.4'
Pd Pd -0.9988 1.0072 'International Tables Vol C Tables 4.2.6.8 and 6.1.1.4'

loop_
_geom_angle_atom_site_label_1
_geom_angle_atom_site_label_2
_geom_angle_atom_site_label_3
_geom_angle_site_symmetry_3
_geom_angle
S4 Pd1 S1 . 86.69(3)
S4 Pd1 Cl1 . 88.30(3)
S1 Pd1 Cl1 . 173.68(3)
S4 Pd1 Cl2 . 172.50(3)
S1 Pd1 Cl2 . 90.62(3)
Cl1 Pd1 Cl2 . 93.88(3)
S4 Pd1 Pd1 2_656 97.81(2)
S1 Pd1 Pd1 2_656 100.64(2)
Cl1 Pd1 Pd1 2_656 83.85(2)
Cl2 Pd1 Pd1 2_656 89.56(2)
C2 S1 C12 . 100.75(13)
C2 S1 Pd1 . 103.05(10)
C12 S1 Pd1 . 101.42(10)
C13 C2 C3 . 121.1(3)
C13 C2 S1 . 120.4(2)
C3 C2 S1 . 118.5(2)
C2 C3 C16 . 120.4(3)
C2 C3 S4 . 119.5(2)
C16 C3 S4 . 120.1(3)
C3 S4 C5 . 102.25(14)
C3 S4 Pd1 . 103.28(10)
C5 S4 Pd1 . 98.12(11)
C6 C5 S4 . 115.1(2)
C6 C5 H5A . 108.5
S4 C5 H5A . 108.5
C6 C5 H5B . 108.5
S4 C5 H5B . 108.5
H5A C5 H5B . 107.5
C7 C6 C11 . 118.6(3)
C7 C6 C5 . 118.6(3)
C11 C6 C5 . 122.7(3)
C8 C7 C6 . 121.4(3)
C8 C7 H7A . 119.3
C6 C7 H7A . 119.3
C9 C8 C7 . 119.7(3)
C9 C8 H8A . 120.2
C7 C8 H8A . 120.2
C8 C9 C10 . 120.6(4)
C8 C9 H9A . 119.7
C10 C9 H9A . 119.7
C9 C10 C11 . 121.1(4)
C9 C10 H10A . 119.5
C11 C10 H10A . 119.5
C10 C11 C6 . 118.6(3)
C10 C11 C12 . 117.9(3)
C6 C11 C12 . 123.5(3)
C11 C12 S1 . 115.9(2)
C11 C12 H12A . 108.3
S1 C12 H12A . 108.3
C11 C12 H12B . 108.3
S1 C12 H12B . 108.3
H12A C12 H12B . 107.4
C2 C13 C14 . 118.5(3)
C2 C13 H13A . 120.8
C14 C13 H13A . 120.8
C15 C14 C13 . 120.2(3)
C15 C14 H14A . 119.9
C13 C14 H14A . 119.9
C14 C15 C16 . 121.5(3)
C14 C15 H15A . 119.3
C16 C15 H15A . 119.3
C3 C16 C15 . 118.3(3)
C3 C16 H16A . 120.8
C15 C16 H16A . 120.8

loop_
_geom_bond_atom_site_label_1
_geom_bond_atom_site_label_2
_geom_bond_site_symmetry_2
_geom_bond_distance
Pd1 S4 . 2.2638(8)
Pd1 S1 . 2.2749(8)
Pd1 Cl1 . 2.3211(8)
Pd1 Cl2 . 2.3257(8)
Pd1 Pd1 2_656 3.2234(5)
S1 C2 . 1.789(3)
S1 C12 . 1.866(3)
C2 C13 . 1.383(4)
C2 C3 . 1.384(4)
C3 C16 . 1.386(4)
C3 S4 . 1.782(3)
S4 C5 . 1.873(3)
C5 C6 . 1.495(5)
C5 H5A . 0.9700
C5 H5B . 0.9700
C6 C7 . 1.400(4)
C6 C11 . 1.416(4)
C7 C8 . 1.380(5)
C7 H7A . 0.9300
C8 C9 . 1.367(6)
C8 H8A . 0.9300
C9 C10 . 1.382(5)
C9 H9A . 0.9300
C10 C11 . 1.396(5)
C10 H10A . 0.9300
C11 C12 . 1.499(4)
C12 H12A . 0.9700
C12 H12B . 0.9700
C13 C14 . 1.395(5)
C13 H13A . 0.9300
C14 C15 . 1.371(5)
C14 H14A . 0.9300
C15 C16 . 1.388(5)
C15 H15A . 0.9300
C16 H16A . 0.9300

loop_
_geom_hbond_atom_site_label_D
_geom_hbond_atom_site_label_H
_geom_hbond_atom_site_label_A
_geom_hbond_site_symmetry_A
_geom_hbond_distance_DH
_geom_hbond_distance_HA
_geom_hbond_distance_DA
_geom_hbond_angle_DHA
_geom_hbond_publ_flag
C5 H5B Cl1 2_666 0.97 2.69 3.654(3) 172.3 no
C12 H12A Cl2 2_556 0.97 2.96 3.678(3) 131.7 no

loop_
_geom_torsion_atom_site_label_1
_geom_torsion_atom_site_label_2
_geom_torsion_atom_site_label_3
_geom_torsion_atom_site_label_4
_geom_torsion
C12 S1 C2 C13 -96.8(3)
Pd1 S1 C2 C13 158.7(2)
C12 S1 C2 C3 82.9(2)
Pd1 S1 C2 C3 -21.6(2)
C13 C2 C3 C16 0.3(5)
S1 C2 C3 C16 -179.4(2)
C13 C2 C3 S4 -178.9(2)
S1 C2 C3 S4 1.4(3)
C2 C3 S4 C5 -81.8(3)
C16 C3 S4 C5 99.0(3)
C2 C3 S4 Pd1 19.7(3)
C16 C3 S4 Pd1 -159.5(2)
C3 S4 C5 C6 3.7(3)
Pd1 S4 C5 C6 -101.9(2)
S4 C5 C6 C7 -108.3(3)
S4 C5 C6 C11 73.2(4)
C11 C6 C7 C8 -0.3(5)
C5 C6 C7 C8 -178.9(3)
C6 C7 C8 C9 -1.2(6)
C7 C8 C9 C10 1.4(7)
C8 C9 C10 C11 -0.1(6)
C9 C10 C11 C6 -1.4(5)
C9 C10 C11 C12 176.2(3)
C7 C6 C11 C10 1.6(5)
C5 C6 C11 C10 -179.9(3)
C7 C6 C11 C12 -175.9(3)
C5 C6 C11 C12 2.7(5)
C10 C11 C12 S1 109.4(3)
C6 C11 C12 S1 -73.1(3)
C2 S1 C12 C11 -10.0(3)
Pd1 S1 C12 C11 95.8(2)
C3 C2 C13 C14 -0.1(5)
S1 C2 C13 C14 179.7(2)
C2 C13 C14 C15 -0.3(5)
C13 C14 C15 C16 0.3(6)
C2 C3 C16 C15 -0.3(5)
S4 C3 C16 C15 178.9(3)
C14 C15 C16 C3 0.0(6)

_cod_database_fobs_code 1543419
